data_4329482
loop_
_publ_author_name
'Avijit Ghosh'
'Mangalampalli Ravikanth'

_publ_section_title
;
 Rhenium(I) Tricarbonyl Complexes of 5,10,15,20-Tetraphenyl-21-thia and
 21-Oxaporphyrins
;
_journal_name_full 'Inorganic Chemistry'
_journal_page_first 6700
_journal_page_last 6709
_journal_paper_doi 10.1021/ic300344g
_journal_volume 51
_journal_year 2012
_chemical_formula_moiety 'C47 H28 N3 O3 Re S'
_chemical_formula_sum 'C47 H28 N3 O3 Re S'
_chemical_formula_weight 900.98
_chemical_name_systematic
; 
 ? 
;
_space_group_IT_number 2
_symmetry_cell_setting triclinic
_symmetry_space_group_name_Hall '-P 1'
_symmetry_space_group_name_H-M 'P -1'
_atom_sites_solution_hydrogens geom
_atom_sites_solution_primary direct
_atom_sites_solution_secondary difmap
_audit_creation_method SHELXL-97
_cell_angle_alpha 91.772(2)
_cell_angle_beta 90.039(2)
_cell_angle_gamma 94.915(3)
_cell_formula_units_Z 2
_cell_length_a 10.7305(3)
_cell_length_b 11.5248(4)
_cell_length_c 14.9008(4)
_cell_measurement_reflns_used 10947
_cell_measurement_temperature 150(2)
_cell_measurement_theta_max 32.8027
_cell_measurement_theta_min 3.3014
_cell_volume 1835.07(10)
_computing_cell_refinement
;
CrysAlisPro, Oxford Diffraction Ltd.,
Version 1.171.33.66 (release 28-04-2010 CrysAlis171 .NET)
(compiled Apr 28 2010,14:27:37)
;
_computing_data_collection
;
CrysAlisPro, Oxford Diffraction Ltd.,
Version 1.171.33.66 (release 28-04-2010 CrysAlis171 .NET)
(compiled Apr 28 2010,14:27:37)
;
_computing_data_reduction
;
CrysAlisPro, Oxford Diffraction Ltd.,
Version 1.171.33.66 (release 28-04-2010 CrysAlis171 .NET)
(compiled Apr 28 2010,14:27:37)
;
_computing_molecular_graphics 'SHELXTL (Sheldrick, 2008)'
_computing_publication_material 'SHELXTL (Sheldrick, 2008)'
_computing_structure_refinement 'SHELXL-97 (Sheldrick, 2008)'
_computing_structure_solution 'SHELXS-97 (Sheldrick, 2008)'
_diffrn_ambient_temperature 150(2)
_diffrn_detector_area_resol_mean 15.9948
_diffrn_measured_fraction_theta_full 0.998
_diffrn_measured_fraction_theta_max 0.998
_diffrn_measurement_device_type 'Xcalibur, Sapphire3'
_diffrn_measurement_method '\w scans'
_diffrn_radiation_monochromator graphite
_diffrn_radiation_source 'Enhance (Mo) X-ray Source'
_diffrn_radiation_type MoK\a
_diffrn_radiation_wavelength 0.71073
_diffrn_reflns_av_R_equivalents 0.0000
_diffrn_reflns_av_sigmaI/netI 0.0509
_diffrn_reflns_limit_h_max 13
_diffrn_reflns_limit_h_min -13
_diffrn_reflns_limit_k_max 14
_diffrn_reflns_limit_k_min -14
_diffrn_reflns_limit_l_max 18
_diffrn_reflns_limit_l_min 0
_diffrn_reflns_number 7507
_diffrn_reflns_theta_full 25.50
_diffrn_reflns_theta_max 26.37
_diffrn_reflns_theta_min 3.31
_exptl_absorpt_coefficient_mu 3.416
_exptl_absorpt_correction_T_max 0.5783
_exptl_absorpt_correction_T_min 0.4480
_exptl_absorpt_correction_type multi-scan
_exptl_absorpt_process_details
;
CrysAlisPro, Oxford Diffraction Ltd.,
Version 1.171.33.66 (release 28-04-2010 CrysAlis171 .NET)
(compiled Apr 28 2010,14:27:37)
empirical absorption correction using spherical harmonics,
 implemented in SCALE3 ABSPACK scaling algorithm.
;
_exptl_crystal_colour brown
_exptl_crystal_density_diffrn 1.631
_exptl_crystal_description prism
_exptl_crystal_F_000 892
_exptl_crystal_size_max 0.28
_exptl_crystal_size_mid 0.23
_exptl_crystal_size_min 0.18
_refine_diff_density_max 3.995
_refine_diff_density_min -2.363
_refine_diff_density_rms 0.126
_refine_ls_extinction_method none
_refine_ls_goodness_of_fit_ref 1.026
_refine_ls_hydrogen_treatment constr
_refine_ls_matrix_type full
_refine_ls_number_parameters 494
_refine_ls_number_reflns 7507
_refine_ls_number_restraints 84
_refine_ls_restrained_S_all 1.059
_refine_ls_R_factor_all 0.0518
_refine_ls_R_factor_gt 0.0411
_refine_ls_shift/su_max 0.001
_refine_ls_shift/su_mean 0.000
_refine_ls_structure_factor_coef Fsqd
_refine_ls_weighting_details 'calc w=1/[\s^2^(Fo^2^)+(0.0187P)^2^+9.1571P] where P=(Fo^2^+2Fc^2^)/3'
_refine_ls_weighting_scheme calc
_refine_ls_wR_factor_gt 0.0813
_refine_ls_wR_factor_ref 0.0839
_reflns_number_gt 6444
_reflns_number_total 7507
_reflns_threshold_expression >2sigma(I)
_cod_data_source_file ic300344g_si_002.cif
_cod_data_source_block shelxl
_cod_database_code 4329482

loop_
_symmetry_equiv_pos_as_xyz
'x, y, z'
'-x, -y, -z'

loop_
_atom_site_label
_atom_site_type_symbol
_atom_site_fract_x
_atom_site_fract_y
_atom_site_fract_z
_atom_site_U_iso_or_equiv
_atom_site_adp_type
_atom_site_occupancy
_atom_site_symmetry_multiplicity
_atom_site_calc_flag
_atom_site_refinement_flags
_atom_site_disorder_assembly
_atom_site_disorder_group
Re1 Re 0.78405(2) 0.72252(2) 0.204201(15) 0.02556(7) Uani 1 1 d . . .
S1A S 0.79843(14) 0.50394(14) 0.17909(9) 0.0229(4) Uani 0.866(3) 1 d PD A 1
S1B S 0.8244(8) 0.5532(7) 0.3184(5) 0.0229(4) Uani 0.134(3) 1 d PD A 2
O1 O 0.5994(5) 0.7438(5) 0.3593(3) 0.0613(15) Uani 1 1 d . . .
O2 O 0.5602(4) 0.7147(4) 0.0759(3) 0.0392(10) Uani 1 1 d . . .
O3 O 0.7908(4) 0.9841(4) 0.1800(3) 0.0498(12) Uani 1 1 d . . .
N1 N 0.9144(4) 0.6942(4) 0.0942(2) 0.0231(7) Uani 1 1 d D A .
C15 C 0.8873(5) 0.6406(4) 0.0122(3) 0.0220(11) Uani 1 1 d D . .
C16 C 0.9676(5) 0.6951(5) -0.0534(3) 0.0262(11) Uani 1 1 d D A .
H16 H 0.9647 0.6786 -0.1163 0.031 Uiso 1 1 calc R . .
C17 C 1.0486(5) 0.7745(5) -0.0101(3) 0.0240(11) Uani 1 1 d D . .
H17 H 1.1143 0.8221 -0.0367 0.029 Uiso 1 1 calc R A .
C18 C 1.0165(4) 0.7735(4) 0.0835(3) 0.0198(10) Uani 1 1 d D A .
N2 N 0.9646(4) 0.7412(5) 0.2829(2) 0.0322(11) Uani 1 1 d DU A .
C26 C 1.0643(4) 0.8081(4) 0.2452(3) 0.0233(11) Uani 1 1 d D . .
C27 C 1.1529(5) 0.8475(5) 0.3136(3) 0.0259(11) Uani 1 1 d D A .
H27 H 1.2300 0.8927 0.3052 0.031 Uiso 1 1 calc R . .
C28 C 1.1065(5) 0.8086(5) 0.3924(3) 0.0289(12) Uani 1 1 d D . .
H28 H 1.1453 0.8214 0.4496 0.035 Uiso 1 1 calc R A .
C29 C 0.9884(5) 0.7444(5) 0.3744(3) 0.0270(12) Uani 1 1 d D A .
N3A N 0.8076(4) 0.5312(4) 0.3570(3) 0.0231(7) Uani 0.866(3) 1 d PD A 1
C37 C 0.8280(5) 0.5968(5) 0.4340(3) 0.0277(12) Uani 1 1 d D . .
C38 C 0.7457(6) 0.5448(5) 0.5017(4) 0.0388(15) Uani 1 1 d D A .
H38 H 0.7395 0.5714 0.5624 0.047 Uiso 1 1 calc R . .
C39 C 0.6796(6) 0.4518(6) 0.4630(4) 0.0446(16) Uani 1 1 d D . .
H39 H 0.6190 0.4005 0.4915 0.054 Uiso 1 1 calc R A .
C40 C 0.7177(5) 0.4442(5) 0.3697(4) 0.0328(13) Uani 1 1 d D A .
N4A N 0.748(3) 0.4742(15) 0.1597(5) 0.0322(11) Uani 0.134(3) 1 d PDU A 2
C4 C 0.6957(5) 0.3857(4) 0.2124(3) 0.0293(12) Uani 1 1 d D . .
C5 C 0.6512(5) 0.3168(5) 0.1375(3) 0.0293(12) Uani 1 1 d D A .
H5 H 0.6048 0.2433 0.1425 0.035 Uiso 1 1 calc R . .
C6 C 0.6806(5) 0.3651(5) 0.0572(3) 0.0248(11) Uani 1 1 d D . .
H6 H 0.6546 0.3304 0.0009 0.030 Uiso 1 1 calc R A .
C7 C 0.7537(4) 0.4723(4) 0.0667(3) 0.0211(11) Uani 1 1 d D A .
C1 C 0.6718(6) 0.7351(6) 0.3017(4) 0.0403(15) Uani 1 1 d . A .
C2 C 0.6430(5) 0.7132(5) 0.1256(4) 0.0303(13) Uani 1 1 d . A .
C3 C 0.7909(5) 0.8851(5) 0.1912(4) 0.0284(12) Uani 1 1 d . A .
C8 C 0.8001(4) 0.5427(4) -0.0023(3) 0.0191(10) Uani 1 1 d . A .
C9 C 0.7591(5) 0.5087(4) -0.0954(3) 0.0214(11) Uani 1 1 d . . .
C10 C 0.6338(5) 0.5119(5) -0.1191(3) 0.0316(13) Uani 1 1 d . A .
H10 H 0.5766 0.5383 -0.0760 0.038 Uiso 1 1 calc R . .
C11 C 0.5913(5) 0.4772(6) -0.2042(4) 0.0365(14) Uani 1 1 d . . .
H11 H 0.5052 0.4781 -0.2189 0.044 Uiso 1 1 calc R A .
C12 C 0.6740(6) 0.4414(5) -0.2675(4) 0.0344(14) Uani 1 1 d . A .
H12 H 0.6451 0.4178 -0.3260 0.041 Uiso 1 1 calc R . .
C13 C 0.7989(6) 0.4395(5) -0.2463(3) 0.0313(13) Uani 1 1 d . . .
H13 H 0.8563 0.4164 -0.2906 0.038 Uiso 1 1 calc R A .
C14 C 0.8404(5) 0.4711(5) -0.1607(3) 0.0271(12) Uani 1 1 d . A .
H14 H 0.9261 0.4672 -0.1460 0.033 Uiso 1 1 calc R . .
C19 C 1.0851(4) 0.8304(4) 0.1533(3) 0.0197(10) Uani 1 1 d . A .
C20 C 1.1933(5) 0.9139(4) 0.1281(3) 0.0207(11) Uani 1 1 d . . .
C21 C 1.1701(5) 1.0198(5) 0.0944(4) 0.0302(12) Uani 1 1 d . A .
H21 H 1.0863 1.0392 0.0884 0.036 Uiso 1 1 calc R . .
C22 C 1.2677(6) 1.0981(5) 0.0692(4) 0.0365(14) Uani 1 1 d . . .
H22 H 1.2508 1.1712 0.0463 0.044 Uiso 1 1 calc R A .
C23 C 1.3894(5) 1.0700(5) 0.0773(4) 0.0337(14) Uani 1 1 d . A .
H23 H 1.4566 1.1235 0.0597 0.040 Uiso 1 1 calc R . .
C24 C 1.4134(5) 0.9641(6) 0.1109(4) 0.0348(14) Uani 1 1 d . . .
H24 H 1.4973 0.9450 0.1172 0.042 Uiso 1 1 calc R A .
C25 C 1.3154(5) 0.8852(5) 0.1357(3) 0.0270(12) Uani 1 1 d . A .
H25 H 1.3321 0.8116 0.1577 0.032 Uiso 1 1 calc R . .
C30 C 0.9164(5) 0.6907(5) 0.4449(3) 0.0266(12) Uani 1 1 d . A .
C31 C 0.9477(5) 0.7336(5) 0.5377(3) 0.0262(12) Uani 1 1 d . . .
C32 C 0.9502(5) 0.8517(5) 0.5624(4) 0.0315(13) Uani 1 1 d . A .
H32 H 0.9287 0.9062 0.5197 0.038 Uiso 1 1 calc R . .
C33 C 0.9839(6) 0.8895(6) 0.6486(4) 0.0406(15) Uani 1 1 d . . .
H33 H 0.9864 0.9701 0.6644 0.049 Uiso 1 1 calc R A .
C34 C 1.0138(6) 0.8120(5) 0.7119(4) 0.0373(14) Uani 1 1 d . A .
H34 H 1.0359 0.8388 0.7712 0.045 Uiso 1 1 calc R . .
C35 C 1.0115(6) 0.6947(5) 0.6886(4) 0.0331(13) Uani 1 1 d . . .
H35 H 1.0320 0.6405 0.7319 0.040 Uiso 1 1 calc R A .
C36 C 0.9793(5) 0.6566(5) 0.6022(3) 0.0276(12) Uani 1 1 d . A .
H36 H 0.9787 0.5760 0.5865 0.033 Uiso 1 1 calc R . .
C41 C 0.6705(5) 0.3655(5) 0.3023(3) 0.0312(13) Uani 1 1 d . A .
C42 C 0.5947(8) 0.2547(8) 0.3269(6) 0.030(2) Uani 0.82(3) 1 d PG A 1
C43 C 0.6527(9) 0.1676(9) 0.3690(6) 0.052(3) Uani 0.82(3) 1 d PG A 1
H43 H 0.7399 0.1775 0.3813 0.062 Uiso 0.82(3) 1 calc PR A 1
C44 C 0.5831(11) 0.0660(10) 0.3929(6) 0.071(4) Uani 0.82(3) 1 d PG A 1
H44 H 0.6227 0.0065 0.4217 0.085 Uiso 0.82(3) 1 calc PR A 1
C45 C 0.4555(11) 0.0516(11) 0.3748(5) 0.067(5) Uani 0.82(3) 1 d PG A 1
H45 H 0.4079 -0.0179 0.3912 0.080 Uiso 0.82(3) 1 calc PR A 1
C46 C 0.3976(8) 0.1387(11) 0.3328(6) 0.075(4) Uani 0.82(3) 1 d PG A 1
H46 H 0.3104 0.1288 0.3204 0.090 Uiso 0.82(3) 1 calc PR A 1
C47 C 0.4672(8) 0.2402(9) 0.3088(7) 0.053(3) Uani 0.82(3) 1 d PG A 1
H47 H 0.4276 0.2998 0.2801 0.064 Uiso 0.82(3) 1 calc PR A 1
C42B C 0.570(4) 0.282(3) 0.326(3) 0.030(2) Uani 0.18(3) 1 d PG A 2
C43B C 0.612(4) 0.204(4) 0.386(3) 0.052(3) Uani 0.18(3) 1 d PG A 2
H43B H 0.6963 0.2130 0.4064 0.062 Uiso 0.18(3) 1 calc PR A 2
C44B C 0.531(5) 0.113(4) 0.416(3) 0.071(4) Uani 0.18(3) 1 d PG A 2
H44B H 0.5600 0.0593 0.4565 0.085 Uiso 0.18(3) 1 calc PR A 2
C45B C 0.408(5) 0.100(4) 0.386(3) 0.067(5) Uani 0.18(3) 1 d PG A 2
H45B H 0.3525 0.0374 0.4060 0.080 Uiso 0.18(3) 1 calc PR A 2
C46B C 0.366(4) 0.178(5) 0.326(4) 0.075(4) Uani 0.18(3) 1 d PG A 2
H46B H 0.2814 0.1693 0.3054 0.090 Uiso 0.18(3) 1 calc PR A 2
C47B C 0.447(4) 0.269(4) 0.296(4) 0.053(3) Uani 0.18(3) 1 d PG A 2
H47B H 0.4177 0.3230 0.2554 0.064 Uiso 0.18(3) 1 calc PR A 2

loop_
_atom_site_aniso_label
_atom_site_aniso_U_11
_atom_site_aniso_U_22
_atom_site_aniso_U_33
_atom_site_aniso_U_23
_atom_site_aniso_U_13
_atom_site_aniso_U_12
Re1 0.02272(11) 0.02975(13) 0.02503(11) 0.00847(8) 0.00436(7) 0.00425(8)
S1A 0.0256(8) 0.0255(9) 0.0165(7) 0.0024(6) -0.0024(5) -0.0044(6)
S1B 0.0256(8) 0.0255(9) 0.0165(7) 0.0024(6) -0.0024(5) -0.0044(6)
O1 0.049(3) 0.109(5) 0.029(2) -0.010(3) 0.010(2) 0.028(3)
O2 0.026(2) 0.045(3) 0.045(2) -0.001(2) -0.0092(19) -0.0060(19)
O3 0.052(3) 0.026(3) 0.071(3) -0.006(2) -0.010(2) 0.000(2)
N1 0.0261(18) 0.028(2) 0.0144(16) 0.0023(14) -0.0001(13) -0.0008(14)
C15 0.025(3) 0.024(3) 0.016(2) -0.002(2) -0.0022(19) 0.000(2)
C16 0.030(3) 0.024(3) 0.024(3) 0.000(2) -0.001(2) 0.000(2)
C17 0.023(3) 0.027(3) 0.021(3) 0.005(2) 0.003(2) 0.001(2)
C18 0.017(2) 0.020(3) 0.022(2) 0.005(2) -0.0021(19) 0.000(2)
N2 0.015(2) 0.068(3) 0.0138(19) 0.010(2) -0.0015(16) 0.003(2)
C26 0.024(3) 0.025(3) 0.021(2) 0.005(2) 0.000(2) 0.002(2)
C27 0.028(3) 0.029(3) 0.021(3) 0.003(2) 0.000(2) -0.002(2)
C28 0.033(3) 0.036(3) 0.017(2) 0.003(2) -0.002(2) 0.002(2)
C29 0.027(3) 0.029(3) 0.025(3) 0.003(2) 0.001(2) 0.005(2)
N3A 0.0261(18) 0.028(2) 0.0144(16) 0.0023(14) -0.0001(13) -0.0008(14)
C37 0.027(3) 0.035(3) 0.020(3) -0.003(2) -0.004(2) 0.000(2)
C38 0.046(4) 0.045(4) 0.022(3) -0.002(3) -0.005(2) -0.016(3)
C39 0.048(4) 0.050(4) 0.032(3) 0.002(3) -0.005(3) -0.019(3)
C40 0.030(3) 0.032(3) 0.033(3) 0.004(3) -0.002(2) -0.014(2)
N4A 0.015(2) 0.068(3) 0.0138(19) 0.010(2) -0.0015(16) 0.003(2)
C4 0.024(3) 0.031(3) 0.030(3) 0.006(2) -0.003(2) -0.012(2)
C5 0.028(3) 0.029(3) 0.030(3) 0.006(2) 0.000(2) -0.006(2)
C6 0.022(3) 0.031(3) 0.020(2) 0.003(2) -0.002(2) -0.004(2)
C7 0.021(3) 0.027(3) 0.015(2) -0.004(2) -0.0068(18) 0.001(2)
C1 0.038(3) 0.052(4) 0.033(3) 0.001(3) -0.001(3) 0.014(3)
C2 0.031(3) 0.020(3) 0.040(3) 0.001(2) 0.010(3) 0.000(2)
C3 0.025(3) 0.034(4) 0.026(3) -0.004(2) -0.005(2) 0.004(2)
C8 0.019(2) 0.020(3) 0.018(2) -0.0019(19) -0.0012(18) -0.0009(19)
C9 0.023(3) 0.022(3) 0.019(2) 0.004(2) -0.0010(19) -0.001(2)
C10 0.030(3) 0.044(4) 0.021(3) 0.002(2) 0.003(2) 0.002(3)
C11 0.030(3) 0.052(4) 0.026(3) 0.007(3) -0.009(2) -0.009(3)
C12 0.050(4) 0.033(3) 0.017(3) 0.002(2) -0.005(2) -0.013(3)
C13 0.046(4) 0.025(3) 0.021(3) -0.002(2) 0.005(2) -0.004(3)
C14 0.028(3) 0.024(3) 0.029(3) 0.002(2) 0.002(2) -0.001(2)
C19 0.019(2) 0.019(3) 0.022(2) 0.005(2) 0.0025(19) 0.000(2)
C20 0.024(3) 0.024(3) 0.013(2) 0.000(2) -0.0025(19) -0.005(2)
C21 0.026(3) 0.032(3) 0.032(3) 0.010(2) 0.004(2) 0.000(2)
C22 0.041(4) 0.030(3) 0.038(3) 0.009(3) 0.006(3) -0.005(3)
C23 0.033(3) 0.036(4) 0.028(3) -0.001(2) 0.004(2) -0.017(3)
C24 0.020(3) 0.048(4) 0.035(3) -0.004(3) 0.001(2) -0.004(3)
C25 0.025(3) 0.029(3) 0.025(3) -0.003(2) 0.001(2) -0.003(2)
C30 0.027(3) 0.029(3) 0.024(3) 0.004(2) 0.000(2) 0.007(2)
C31 0.025(3) 0.027(3) 0.026(3) 0.004(2) 0.001(2) -0.003(2)
C32 0.039(3) 0.022(3) 0.034(3) 0.003(2) 0.002(2) 0.002(2)
C33 0.050(4) 0.027(3) 0.044(4) -0.006(3) 0.006(3) -0.002(3)
C34 0.051(4) 0.034(4) 0.025(3) -0.007(3) 0.000(3) -0.006(3)
C35 0.043(3) 0.034(4) 0.021(3) 0.003(2) -0.004(2) -0.005(3)
C36 0.037(3) 0.017(3) 0.028(3) 0.001(2) -0.002(2) -0.002(2)
C41 0.030(3) 0.037(4) 0.024(3) 0.004(2) -0.004(2) -0.015(2)
C42 0.036(4) 0.034(5) 0.016(3) 0.004(4) -0.003(3) -0.013(4)
C43 0.051(6) 0.053(7) 0.049(5) 0.017(5) -0.007(4) -0.014(5)
C44 0.089(9) 0.057(8) 0.063(7) 0.032(6) -0.013(6) -0.023(7)
C45 0.090(9) 0.063(9) 0.038(5) 0.022(5) -0.016(5) -0.046(7)
C46 0.061(7) 0.089(10) 0.067(6) 0.030(7) -0.012(5) -0.051(7)
C47 0.049(5) 0.055(7) 0.053(5) 0.019(5) -0.007(4) -0.022(5)
C42B 0.036(4) 0.034(5) 0.016(3) 0.004(4) -0.003(3) -0.013(4)
C43B 0.051(6) 0.053(7) 0.049(5) 0.017(5) -0.007(4) -0.014(5)
C44B 0.089(9) 0.057(8) 0.063(7) 0.032(6) -0.013(6) -0.023(7)
C45B 0.090(9) 0.063(9) 0.038(5) 0.022(5) -0.016(5) -0.046(7)
C46B 0.061(7) 0.089(10) 0.067(6) 0.030(7) -0.012(5) -0.051(7)
C47B 0.049(5) 0.055(7) 0.053(5) 0.019(5) -0.007(4) -0.022(5)

loop_
_atom_type_symbol
_atom_type_description
_atom_type_scat_dispersion_real
_atom_type_scat_dispersion_imag
_atom_type_scat_source
C C 0.0033 0.0016 'International Tables Vol C Tables 4.2.6.8 and 6.1.1.4'
H H 0.0000 0.0000 'International Tables Vol C Tables 4.2.6.8 and 6.1.1.4'
N N 0.0061 0.0033 'International Tables Vol C Tables 4.2.6.8 and 6.1.1.4'
O O 0.0106 0.0060 'International Tables Vol C Tables 4.2.6.8 and 6.1.1.4'
S S 0.1246 0.1234 'International Tables Vol C Tables 4.2.6.8 and 6.1.1.4'
Re Re -1.0185 7.2310 'International Tables Vol C Tables 4.2.6.8 and 6.1.1.4'

loop_
_geom_angle_atom_site_label_1
_geom_angle_atom_site_label_2
_geom_angle_atom_site_label_3
_geom_angle
C3 Re1 C1 89.8(3)
C3 Re1 C2 86.4(2)
C1 Re1 C2 88.1(2)
C3 Re1 N1 94.44(19)
C1 Re1 N1 175.7(2)
C2 Re1 N1 92.89(19)
C3 Re1 N2 90.8(2)
C1 Re1 N2 98.3(2)
C2 Re1 N2 173.10(18)
N1 Re1 N2 81.01(14)
C3 Re1 S1A 164.57(16)
C1 Re1 S1A 104.9(2)
C2 Re1 S1A 89.32(17)
N1 Re1 S1A 70.95(11)
N2 Re1 S1A 91.71(14)
C3 Re1 S1B 144.3(2)
C1 Re1 S1B 72.4(3)
C2 Re1 S1B 122.4(2)
N1 Re1 S1B 103.6(2)
N2 Re1 S1B 62.65(19)
S1A Re1 S1B 48.25(15)
C7 S1A C4 89.3(2)
C7 S1A Re1 105.99(18)
C4 S1A Re1 129.8(2)
C37 S1B C40 76.6(4)
C37 S1B Re1 115.1(4)
C40 S1B Re1 131.3(5)
C15 N1 C18 107.7(4)
C15 N1 Re1 127.3(3)
C18 N1 Re1 119.0(3)
N1 C15 C8 124.9(4)
N1 C15 C16 108.5(4)
C8 C15 C16 126.5(4)
C17 C16 C15 107.8(4)
C17 C16 H16 126.1
C15 C16 H16 126.1
C16 C17 C18 107.3(4)
C16 C17 H17 126.4
C18 C17 H17 126.4
N1 C18 C19 124.8(4)
N1 C18 C17 108.4(4)
C19 C18 C17 126.3(4)
C29 N2 C26 105.5(4)
C29 N2 Re1 131.7(3)
C26 N2 Re1 116.7(3)
N2 C26 C19 127.6(4)
N2 C26 C27 109.8(4)
C19 C26 C27 122.4(4)
C28 C27 C26 107.3(4)
C28 C27 H27 126.3
C26 C27 H27 126.3
C27 C28 C29 107.7(4)
C27 C28 H28 126.1
C29 C28 H28 126.1
N2 C29 C30 129.3(5)
N2 C29 C28 109.6(4)
C30 C29 C28 121.1(4)
C40 N3A C37 110.4(5)
N3A C37 C30 125.3(4)
N3A C37 C38 107.0(4)
C30 C37 C38 127.6(4)
N3A C37 S1B 18.6(2)
C30 C37 S1B 107.9(4)
C38 C37 S1B 124.4(4)
C39 C38 C37 107.6(5)
C39 C38 H38 126.2
C37 C38 H38 126.2
C38 C39 C40 107.5(5)
C38 C39 H39 126.2
C40 C39 H39 126.2
N3A C40 C41 124.4(5)
N3A C40 C39 107.4(5)
C41 C40 C39 128.2(4)
N3A C40 S1B 17.0(2)
C41 C40 S1B 108.2(4)
C39 C40 S1B 123.2(4)
C7 N4A C4 126.3(9)
N4A C4 C41 139.0(6)
N4A C4 C5 93.1(6)
C41 C4 C5 127.2(4)
N4A C4 S1A 20.7(9)
C41 C4 S1A 121.8(4)
C5 C4 S1A 111.0(4)
C6 C5 C4 113.9(5)
C6 C5 H5 123.1
C4 C5 H5 123.1
C5 C6 C7 112.7(4)
C5 C6 H6 123.7
C7 C6 H6 123.7
N4A C7 C8 139.4(6)
N4A C7 C6 93.7(6)
C8 C7 C6 126.8(4)
N4A C7 S1A 20.7(9)
C8 C7 S1A 121.0(4)
C6 C7 S1A 111.8(3)
O1 C1 Re1 177.3(5)
O2 C2 Re1 175.5(5)
O3 C3 Re1 176.7(5)
C7 C8 C15 123.1(4)
C7 C8 C9 117.6(4)
C15 C8 C9 119.3(4)
C14 C9 C10 117.7(5)
C14 C9 C8 122.7(5)
C10 C9 C8 119.5(4)
C11 C10 C9 121.2(5)
C11 C10 H10 119.4
C9 C10 H10 119.4
C12 C11 C10 119.7(5)
C12 C11 H11 120.1
C10 C11 H11 120.1
C11 C12 C13 120.3(5)
C11 C12 H12 119.8
C13 C12 H12 119.8
C12 C13 C14 119.8(5)
C12 C13 H13 120.1
C14 C13 H13 120.1
C13 C14 C9 121.2(5)
C13 C14 H14 119.4
C9 C14 H14 119.4
C18 C19 C26 124.1(4)
C18 C19 C20 117.0(4)
C26 C19 C20 118.8(4)
C21 C20 C25 119.6(5)
C21 C20 C19 119.1(5)
C25 C20 C19 121.3(5)
C20 C21 C22 120.6(5)
C20 C21 H21 119.7
C22 C21 H21 119.7
C23 C22 C21 119.9(6)
C23 C22 H22 120.1
C21 C22 H22 120.1
C24 C23 C22 119.9(5)
C24 C23 H23 120.1
C22 C23 H23 120.1
C23 C24 C25 120.2(5)
C23 C24 H24 119.9
C25 C24 H24 119.9
C20 C25 C24 119.9(5)
C20 C25 H25 120.1
C24 C25 H25 120.1
C37 C30 C29 125.3(5)
C37 C30 C31 117.8(4)
C29 C30 C31 116.6(5)
C36 C31 C32 118.1(5)
C36 C31 C30 120.3(5)
C32 C31 C30 121.6(5)
C33 C32 C31 120.3(5)
C33 C32 H32 119.8
C31 C32 H32 119.8
C34 C33 C32 120.9(6)
C34 C33 H33 119.5
C32 C33 H33 119.5
C33 C34 C35 119.5(5)
C33 C34 H34 120.2
C35 C34 H34 120.2
C36 C35 C34 119.8(5)
C36 C35 H35 120.1
C34 C35 H35 120.1
C35 C36 C31 121.4(5)
C35 C36 H36 119.3
C31 C36 H36 119.3
C4 C41 C40 120.9(5)
C4 C41 C42B 120(2)
C40 C41 C42B 117(2)
C4 C41 C42 119.1(6)
C40 C41 C42 120.0(5)
C42B C41 C42 16.7(18)
C43 C42 C47 120.0
C43 C42 C41 119.7(5)
C47 C42 C41 120.3(5)
C44 C43 C42 120.0
C44 C43 H43 120.0
C42 C43 H43 120.0
C43 C44 C45 120.0
C43 C44 H44 120.0
C45 C44 H44 120.0
C44 C45 C46 120.0
C44 C45 H45 120.0
C46 C45 H45 120.0
C47 C46 C45 120.0
C47 C46 H46 120.0
C45 C46 H46 120.0
C46 C47 C42 120.0
C46 C47 H47 120.0
C42 C47 H47 120.0
C43B C42B C47B 120.0
C43B C42B C41 110(3)
C47B C42B C41 130(3)
C44B C43B C42B 120.0
C44B C43B H43B 120.0
C42B C43B H43B 120.0
C45B C44B C43B 120.0
C45B C44B H44B 120.0
C43B C44B H44B 120.0
C44B C45B C46B 120.0
C44B C45B H45B 120.0
C46B C45B H45B 120.0
C47B C46B C45B 120.0
C47B C46B H46B 120.0
C45B C46B H46B 120.0
C46B C47B C42B 120.0
C46B C47B H47B 120.0
C42B C47B H47B 120.0

loop_
_geom_bond_atom_site_label_1
_geom_bond_atom_site_label_2
_geom_bond_distance
Re1 C3 1.885(6)
Re1 C1 1.898(6)
Re1 C2 1.907(6)
Re1 N1 2.190(4)
Re1 N2 2.254(4)
Re1 S1A 2.5530(17)
Re1 S1B 2.691(9)
S1A C7 1.761(4)
S1A C4 1.762(4)
S1B C37 1.779(6)
S1B C40 1.812(6)
O1 C1 1.165(7)
O2 C2 1.157(7)
O3 C3 1.158(7)
N1 C15 1.372(4)
N1 C18 1.377(4)
C15 C8 1.414(7)
C15 C16 1.429(6)
C16 C17 1.355(7)
C16 H16 0.9500
C17 C18 1.437(6)
C17 H17 0.9500
C18 C19 1.389(7)
N2 C29 1.386(4)
N2 C26 1.394(4)
C26 C19 1.416(6)
C26 C27 1.429(7)
C27 C28 1.351(6)
C27 H27 0.9500
C28 C29 1.433(7)
C28 H28 0.9500
C29 C30 1.429(7)
N3A C40 1.348(4)
N3A C37 1.361(4)
C37 C30 1.382(7)
C37 C38 1.451(7)
C38 C39 1.348(8)
C38 H38 0.9500
C39 C40 1.452(7)
C39 H39 0.9500
C40 C41 1.397(7)
N4A C7 1.387(6)
N4A C4 1.388(6)
C4 C41 1.390(7)
C4 C5 1.409(7)
C5 C6 1.361(6)
C5 H5 0.9500
C6 C7 1.409(7)
C6 H6 0.9500
C7 C8 1.394(6)
C8 C9 1.487(7)
C9 C14 1.391(7)
C9 C10 1.393(7)
C10 C11 1.383(8)
C10 H10 0.9500
C11 C12 1.374(8)
C11 H11 0.9500
C12 C13 1.379(8)
C12 H12 0.9500
C13 C14 1.379(7)
C13 H13 0.9500
C14 H14 0.9500
C19 C20 1.499(7)
C20 C21 1.376(7)
C20 C25 1.385(7)
C21 C22 1.383(8)
C21 H21 0.9500
C22 C23 1.379(8)
C22 H22 0.9500
C23 C24 1.378(9)
C23 H23 0.9500
C24 C25 1.388(8)
C24 H24 0.9500
C25 H25 0.9500
C30 C31 1.482(7)
C31 C36 1.388(7)
C31 C32 1.397(8)
C32 C33 1.381(8)
C32 H32 0.9500
C33 C34 1.375(9)
C33 H33 0.9500
C34 C35 1.383(8)
C34 H34 0.9500
C35 C36 1.382(7)
C35 H35 0.9500
C36 H36 0.9500
C41 C42B 1.43(3)
C41 C42 1.509(8)
C42 C43 1.3900
C42 C47 1.3900
C43 C44 1.3900
C43 H43 0.9500
C44 C45 1.3900
C44 H44 0.9500
C45 C46 1.3900
C45 H45 0.9500
C46 C47 1.3900
C46 H46 0.9500
C47 H47 0.9500
C42B C43B 1.3900
C42B C47B 1.3900
C43B C44B 1.3900
C43B H43B 0.9500
C44B C45B 1.3900
C44B H44B 0.9500
C45B C46B 1.3900
C45B H45B 0.9500
C46B C47B 1.3900
C46B H46B 0.9500
C47B H47B 0.9500

loop_
_geom_torsion_atom_site_label_1
_geom_torsion_atom_site_label_2
_geom_torsion_atom_site_label_3
_geom_torsion_atom_site_label_4
_geom_torsion
C3 Re1 S1A C7 -38.9(6)
C1 Re1 S1A C7 122.8(3)
C2 Re1 S1A C7 35.0(2)
N1 Re1 S1A C7 -58.3(2)
N2 Re1 S1A C7 -138.18(19)
S1B Re1 S1A C7 171.8(3)
C3 Re1 S1A C4 -141.8(6)
C1 Re1 S1A C4 19.9(3)
C2 Re1 S1A C4 -67.9(3)
N1 Re1 S1A C4 -161.2(3)
N2 Re1 S1A C4 119.0(3)
S1B Re1 S1A C4 69.0(3)
C3 Re1 S1B C37 20.1(7)
C1 Re1 S1B C37 -43.3(4)
C2 Re1 S1B C37 -119.2(4)
N1 Re1 S1B C37 138.3(4)
N2 Re1 S1B C37 66.2(4)
S1A Re1 S1B C37 -173.4(6)
C3 Re1 S1B C40 114.1(5)
C1 Re1 S1B C40 50.7(5)
C2 Re1 S1B C40 -25.2(6)
N1 Re1 S1B C40 -127.6(5)
N2 Re1 S1B C40 160.2(6)
S1A Re1 S1B C40 -79.3(5)
C3 Re1 N1 C15 -110.1(4)
C1 Re1 N1 C15 79(3)
C2 Re1 N1 C15 -23.5(4)
N2 Re1 N1 C15 159.8(4)
S1A Re1 N1 C15 64.8(4)
S1B Re1 N1 C15 100.9(4)
C3 Re1 N1 C18 39.2(4)
C1 Re1 N1 C18 -132(3)
C2 Re1 N1 C18 125.8(4)
N2 Re1 N1 C18 -50.9(4)
S1A Re1 N1 C18 -145.9(4)
S1B Re1 N1 C18 -109.8(4)
C18 N1 C15 C8 170.7(5)
Re1 N1 C15 C8 -37.2(7)
C18 N1 C15 C16 -5.3(6)
Re1 N1 C15 C16 146.7(4)
N1 C15 C16 C17 4.6(6)
C8 C15 C16 C17 -171.3(5)
C15 C16 C17 C18 -2.1(6)
C15 N1 C18 C19 -168.4(5)
Re1 N1 C18 C19 36.8(6)
C15 N1 C18 C17 4.0(6)
Re1 N1 C18 C17 -150.7(3)
C16 C17 C18 N1 -1.2(6)
C16 C17 C18 C19 171.1(5)
C3 Re1 N2 C29 98.0(5)
C1 Re1 N2 C29 8.0(6)
C2 Re1 N2 C29 164.2(16)
N1 Re1 N2 C29 -167.6(5)
S1A Re1 N2 C29 -97.2(5)
S1B Re1 N2 C29 -57.2(5)
C3 Re1 N2 C26 -49.9(4)
C1 Re1 N2 C26 -139.9(4)
C2 Re1 N2 C26 16(2)
N1 Re1 N2 C26 44.4(4)
S1A Re1 N2 C26 114.8(4)
S1B Re1 N2 C26 154.9(5)
C29 N2 C26 C19 178.8(5)
Re1 N2 C26 C19 -25.5(7)
C29 N2 C26 C27 3.0(6)
Re1 N2 C26 C27 158.7(4)
N2 C26 C27 C28 -1.9(6)
C19 C26 C27 C28 -177.9(5)
C26 C27 C28 C29 0.0(6)
C26 N2 C29 C30 179.9(5)
Re1 N2 C29 C30 29.4(9)
C26 N2 C29 C28 -3.0(6)
Re1 N2 C29 C28 -153.5(4)
C27 C28 C29 N2 1.9(7)
C27 C28 C29 C30 179.3(5)
C40 N3A C37 C30 178.1(6)
C40 N3A C37 C38 1.4(7)
C40 N3A C37 S1B -159.1(16)
C40 S1B C37 N3A 14.8(11)
Re1 S1B C37 N3A 144.4(15)
C40 S1B C37 C30 175.4(5)
Re1 S1B C37 C30 -55.0(6)
C40 S1B C37 C38 -7.9(7)
Re1 S1B C37 C38 121.7(5)
N3A C37 C38 C39 -0.3(7)
C30 C37 C38 C39 -176.9(6)
S1B C37 C38 C39 7.1(9)
C37 C38 C39 C40 -0.8(8)
C37 N3A C40 C41 176.5(6)
C37 N3A C40 C39 -1.9(7)
C37 N3A C40 S1B 157.5(17)
C38 C39 C40 N3A 1.6(8)
C38 C39 C40 C41 -176.7(6)
C38 C39 C40 S1B -5.4(9)
C37 S1B C40 N3A -16.4(12)
Re1 S1B C40 N3A -128.2(17)
C37 S1B C40 C41 -180.0(5)
Re1 S1B C40 C41 68.2(7)
C37 S1B C40 C39 7.2(7)
Re1 S1B C40 C39 -104.6(6)
C7 N4A C4 C41 -175.3(14)
C7 N4A C4 C5 -5(3)
C7 N4A C4 S1A 146(7)
C7 S1A C4 N4A -21(4)
Re1 S1A C4 N4A 89(4)
C7 S1A C4 C41 -171.9(5)
Re1 S1A C4 C41 -61.5(6)
C7 S1A C4 C5 10.7(4)
Re1 S1A C4 C5 121.1(4)
N4A C4 C5 C6 1.1(16)
C41 C4 C5 C6 173.2(6)
S1A C4 C5 C6 -9.6(6)
C4 C5 C6 C7 2.3(7)
C4 N4A C7 C8 -178.2(14)
C4 N4A C7 C6 6(3)
C4 N4A C7 S1A -146(7)
C5 C6 C7 N4A -4.3(16)
C5 C6 C7 C8 179.2(5)
C5 C6 C7 S1A 6.1(6)
C4 S1A C7 N4A 21(4)
Re1 S1A C7 N4A -111(4)
C4 S1A C7 C8 176.9(5)
Re1 S1A C7 C8 45.4(4)
C4 S1A C7 C6 -9.6(4)
Re1 S1A C7 C6 -141.1(3)
C3 Re1 C1 O1 70(14)
C2 Re1 C1 O1 -16(14)
N1 Re1 C1 O1 -119(13)
N2 Re1 C1 O1 161(14)
S1A Re1 C1 O1 -105(14)
S1B Re1 C1 O1 -141(14)
C3 Re1 C2 O2 22(6)
C1 Re1 C2 O2 112(6)
N1 Re1 C2 O2 -73(6)
N2 Re1 C2 O2 -45(7)
S1A Re1 C2 O2 -144(6)
S1B Re1 C2 O2 179(100)
C1 Re1 C3 O3 -97(9)
C2 Re1 C3 O3 -9(9)
N1 Re1 C3 O3 84(9)
N2 Re1 C3 O3 165(9)
S1A Re1 C3 O3 66(9)
S1B Re1 C3 O3 -155(9)
N4A C7 C8 C15 15(3)
C6 C7 C8 C15 -170.8(5)
S1A C7 C8 C15 1.8(7)
N4A C7 C8 C9 -168(2)
C6 C7 C8 C9 6.5(8)
S1A C7 C8 C9 179.1(4)
N1 C15 C8 C7 -15.9(8)
C16 C15 C8 C7 159.4(5)
N1 C15 C8 C9 166.8(5)
C16 C15 C8 C9 -17.8(8)
C7 C8 C9 C14 -113.1(6)
C15 C8 C9 C14 64.3(7)
C7 C8 C9 C10 65.6(7)
C15 C8 C9 C10 -117.0(6)
C14 C9 C10 C11 1.0(8)
C8 C9 C10 C11 -177.8(5)
C9 C10 C11 C12 -1.5(9)
C10 C11 C12 C13 0.2(9)
C11 C12 C13 C14 1.5(9)
C12 C13 C14 C9 -2.0(8)
C10 C9 C14 C13 0.8(8)
C8 C9 C14 C13 179.5(5)
N1 C18 C19 C26 4.7(8)
C17 C18 C19 C26 -166.4(5)
N1 C18 C19 C20 -179.9(5)
C17 C18 C19 C20 9.0(8)
N2 C26 C19 C18 -10.0(9)
C27 C26 C19 C18 165.3(5)
N2 C26 C19 C20 174.6(5)
C27 C26 C19 C20 -10.1(8)
C18 C19 C20 C21 73.7(6)
C26 C19 C20 C21 -110.6(6)
C18 C19 C20 C25 -104.5(6)
C26 C19 C20 C25 71.2(6)
C25 C20 C21 C22 -0.8(8)
C19 C20 C21 C22 -179.0(5)
C20 C21 C22 C23 0.4(9)
C21 C22 C23 C24 -0.3(9)
C22 C23 C24 C25 0.8(9)
C21 C20 C25 C24 1.2(8)
C19 C20 C25 C24 179.4(5)
C23 C24 C25 C20 -1.2(8)
N3A C37 C30 C29 9.2(9)
C38 C37 C30 C29 -174.8(6)
S1B C37 C30 C29 1.8(8)
N3A C37 C30 C31 -165.1(5)
C38 C37 C30 C31 10.8(9)
S1B C37 C30 C31 -172.6(5)
N2 C29 C30 C37 20.8(9)
C28 C29 C30 C37 -156.0(6)
N2 C29 C30 C31 -164.8(5)
C28 C29 C30 C31 18.4(8)
C37 C30 C31 C36 51.0(7)
C29 C30 C31 C36 -123.9(6)
C37 C30 C31 C32 -131.0(6)
C29 C30 C31 C32 54.1(7)
C36 C31 C32 C33 0.3(8)
C30 C31 C32 C33 -177.8(5)
C31 C32 C33 C34 -0.9(9)
C32 C33 C34 C35 0.7(9)
C33 C34 C35 C36 0.0(9)
C34 C35 C36 C31 -0.6(9)
C32 C31 C36 C35 0.5(8)
C30 C31 C36 C35 178.6(5)
N4A C4 C41 C40 -10(3)
C5 C4 C41 C40 -177.5(6)
S1A C4 C41 C40 5.5(9)
N4A C4 C41 C42B 153(3)
C5 C4 C41 C42B -15(2)
S1A C4 C41 C42B 168(2)
N4A C4 C41 C42 172(2)
C5 C4 C41 C42 4.5(10)
S1A C4 C41 C42 -172.4(6)
N3A C40 C41 C4 -13.2(10)
C39 C40 C41 C4 164.9(6)
S1B C40 C41 C4 -7.4(8)
N3A C40 C41 C42B -176(2)
C39 C40 C41 C42B 2(2)
S1B C40 C41 C42B -171(2)
N3A C40 C41 C42 164.8(7)
C39 C40 C41 C42 -17.2(11)
S1B C40 C41 C42 170.5(7)
C4 C41 C42 C43 108.9(8)
C40 C41 C42 C43 -69.1(8)
C42B C41 C42 C43 -154(8)
C4 C41 C42 C47 -72.0(8)
C40 C41 C42 C47 110.0(6)
C42B C41 C42 C47 25(8)
C47 C42 C43 C44 0.0
C41 C42 C43 C44 179.1(7)
C42 C43 C44 C45 0.0
C43 C44 C45 C46 0.0
C44 C45 C46 C47 0.0
C45 C46 C47 C42 0.0
C43 C42 C47 C46 0.0
C41 C42 C47 C46 -179.1(7)
C4 C41 C42B C43B 129(3)
C40 C41 C42B C43B -68(3)
C42 C41 C42B C43B 36(6)
C4 C41 C42B C47B -49(4)
C40 C41 C42B C47B 115(3)
C42 C41 C42B C47B -141(10)
C47B C42B C43B C44B 0.0
C41 C42B C43B C44B -178(4)
C42B C43B C44B C45B 0.0
C43B C44B C45B C46B 0.0
C44B C45B C46B C47B 0.0
C45B C46B C47B C42B 0.0
C43B C42B C47B C46B 0.0
C41 C42B C47B C46B 177(4)
